data_1561110
loop_
_publ_author_name
'Huang, Guo-Zhen'
'Zou, Xin'
'Zhu, Zhi-Biao'
'Deng, Zhao-Peng'
'Huo, Li-Hua'
'Gao, Shan'

_publ_section_title
;
 Syntheses and characterizations of secondary Pb--O bonding supported
 Pb(II)-sulfonate complexes
;
_journal_name_full 'Journal of Solid State Chemistry'
_journal_page_first 214
_journal_page_last 223
_journal_paper_doi 10.1016/j.jssc.2018.03.025
_journal_volume 262
_journal_year 2018
_chemical_formula_moiety 'C7 H8 O5 Pb S'
_chemical_formula_sum 'C7 H8 O5 Pb S'
_chemical_formula_weight 411.38
_space_group_IT_number 14
_space_group_name_Hall '-P 2ybc'
_space_group_name_H-M_alt 'P 1 21/c 1'
_symmetry_cell_setting monoclinic
_symmetry_space_group_name_Hall '-P 2ybc'
_symmetry_space_group_name_H-M 'P 1 21/c 1'
_atom_sites_solution_hydrogens geom
_atom_sites_solution_primary direct
_atom_sites_solution_secondary difmap
_cell_angle_alpha 90.00
_cell_angle_beta 105.466(3)
_cell_angle_gamma 90.00
_cell_formula_units_Z 4
_cell_length_a 13.1468(4)
_cell_length_b 8.31308(15)
_cell_length_c 9.0659(3)
_cell_measurement_reflns_used 3095
_cell_measurement_temperature 295(2)
_cell_measurement_theta_max 29.10
_cell_measurement_theta_min 2.92
_cell_volume 954.94(5)
_computing_cell_refinement
;
CrysAlis Pro (Agilent, 2013)
;
_computing_data_collection
;
CrysAlis Pro (Agilent, 2013)
;
_computing_data_reduction
;
CrysAlis Pro (Agilent, 2013)
;
_computing_molecular_graphics '(K. Brandenburg, Diamond 3.1, 2009)'
_computing_publication_material '(K. Brandenburg, Diamond 3.1, 2009)'
_computing_structure_refinement 'SHELXL-97 (Sheldrick, 1997)'
_computing_structure_solution 'SHELXS-97 (Sheldrick, 1990)'
_diffrn_ambient_temperature 295(2)
_diffrn_detector_area_resol_mean 16.1954
_diffrn_measured_fraction_theta_full 0.999
_diffrn_measured_fraction_theta_max 0.999
_diffrn_measurement_device_type 'Xcalibur, Eos'
_diffrn_measurement_method '\w scans'
_diffrn_radiation_monochromator graphite
_diffrn_radiation_source 'Enhance (Mo) X-ray Source'
_diffrn_radiation_type MoK\a
_diffrn_radiation_wavelength 0.71073
_diffrn_reflns_av_R_equivalents 0.0373
_diffrn_reflns_av_sigmaI/netI 0.0371
_diffrn_reflns_limit_h_max 16
_diffrn_reflns_limit_h_min -16
_diffrn_reflns_limit_k_max 10
_diffrn_reflns_limit_k_min -10
_diffrn_reflns_limit_l_max 11
_diffrn_reflns_limit_l_min -11
_diffrn_reflns_number 6867
_diffrn_reflns_theta_full 25.99
_diffrn_reflns_theta_max 25.99
_diffrn_reflns_theta_min 2.93
_exptl_absorpt_coefficient_mu 17.878
_exptl_absorpt_correction_T_max 0.1886
_exptl_absorpt_correction_T_min 0.1172
_exptl_absorpt_correction_type multi-scan
_exptl_absorpt_process_details
; 
CrysAlis Pro (Agilent, 2013)
Empirical absorption correction using spherical harmonics,
 implemented in SCALE3 ABSPACK scaling algorithm. 
;
_exptl_crystal_colour colorless
_exptl_crystal_density_diffrn 2.861
_exptl_crystal_density_method 'not measured'
_exptl_crystal_description prism
_exptl_crystal_F_000 752
_exptl_crystal_size_max 0.21
_exptl_crystal_size_mid 0.18
_exptl_crystal_size_min 0.14
_refine_diff_density_max 0.876
_refine_diff_density_min -1.398
_refine_diff_density_rms 0.179
_refine_ls_extinction_method none
_refine_ls_goodness_of_fit_ref 1.098
_refine_ls_hydrogen_treatment mixed
_refine_ls_matrix_type full
_refine_ls_number_parameters 128
_refine_ls_number_reflns 1870
_refine_ls_number_restraints 0
_refine_ls_restrained_S_all 1.098
_refine_ls_R_factor_all 0.0302
_refine_ls_R_factor_gt 0.0254
_refine_ls_shift/su_max 0.002
_refine_ls_shift/su_mean 0.000
_refine_ls_structure_factor_coef Fsqd
_refine_ls_weighting_details 'calc w=1/[\s^2^(Fo^2^)+(0.0211P)^2^+0.8389P] where P=(Fo^2^+2Fc^2^)/3'
_refine_ls_weighting_scheme calc
_refine_ls_wR_factor_gt 0.0550
_refine_ls_wR_factor_ref 0.0567
_reflns_number_gt 1678
_reflns_number_total 1870
_reflns_threshold_expression >2sigma(I)
_cod_data_source_file JSSC-2018-262-214.cif
_cod_data_source_block complex1
_cod_original_cell_volume 954.94(4)
_cod_original_sg_symbol_H-M 'P 21/c'
_cod_database_code 1561110

loop_
_symmetry_equiv_pos_as_xyz
'x, y, z'
'-x, y+1/2, -z+1/2'
'-x, -y, -z'
'x, -y-1/2, z-1/2'

loop_
_atom_site_label
_atom_site_type_symbol
_atom_site_fract_x
_atom_site_fract_y
_atom_site_fract_z
_atom_site_U_iso_or_equiv
_atom_site_adp_type
_atom_site_occupancy
_atom_site_symmetry_multiplicity
_atom_site_calc_flag
_atom_site_refinement_flags
_atom_site_disorder_assembly
_atom_site_disorder_group
Pb1 Pb 0.511862(18) 0.76914(3) 0.49995(3) 0.01914(9) Uani 1 1 d . . .
S1 S 0.33408(13) 0.99390(16) 0.17941(18) 0.0189(3) Uani 1 1 d . . .
O2 O 0.3892(3) 1.1468(5) 0.2289(5) 0.0260(11) Uani 1 1 d . . .
O1W O 0.4065(4) 0.5127(4) 0.3463(5) 0.0286(11) Uani 1 1 d . . .
H1W1 H 0.3530 0.5094 0.3821 0.043 Uiso 1 1 d R . .
H1W2 H 0.3855 0.5158 0.2492 0.043 Uiso 1 1 d R . .
O1 O 0.4087(3) 0.8591(5) 0.2103(5) 0.0251(10) Uani 1 1 d . . .
O3 O 0.2728(4) 0.9993(5) 0.0221(5) 0.0345(13) Uani 1 1 d . . .
O4 O 0.3877(3) 0.9758(4) 0.5250(5) 0.0183(9) Uani 1 1 d . . .
C1 C 0.2457(5) 0.9609(7) 0.2912(7) 0.0211(14) Uani 1 1 d . . .
C2 C 0.1389(5) 0.9353(7) 0.2196(8) 0.0257(15) Uani 1 1 d . . .
H2 H 0.1161 0.9419 0.1134 0.031 Uiso 1 1 calc R . .
C3 C 0.0668(5) 0.9011(7) 0.2986(8) 0.0269(16) Uani 1 1 d . . .
C4 C 0.1054(5) 0.8900(7) 0.4565(8) 0.0316(17) Uani 1 1 d . . .
H4 H 0.0589 0.8648 0.5143 0.038 Uiso 1 1 calc R . .
C5 C 0.2087(5) 0.9146(8) 0.5296(8) 0.0279(15) Uani 1 1 d . . .
H5 H 0.2301 0.9063 0.6357 0.033 Uiso 1 1 calc R . .
C6 C 0.2844(5) 0.9522(7) 0.4507(7) 0.0195(14) Uani 1 1 d . . .
C7 C -0.0484(5) 0.8750(9) 0.2208(9) 0.045(2) Uani 1 1 d . . .
H7A H -0.0552 0.8076 0.1327 0.067 Uiso 1 1 calc R . .
H7B H -0.0816 0.9767 0.1894 0.067 Uiso 1 1 calc R . .
H7C H -0.0817 0.8239 0.2907 0.067 Uiso 1 1 calc R . .

loop_
_atom_site_aniso_label
_atom_site_aniso_U_11
_atom_site_aniso_U_22
_atom_site_aniso_U_33
_atom_site_aniso_U_23
_atom_site_aniso_U_13
_atom_site_aniso_U_12
Pb1 0.02417(16) 0.01638(13) 0.01671(14) -0.00033(10) 0.00517(10) 0.00139(9)
S1 0.0172(9) 0.0258(8) 0.0143(8) 0.0007(7) 0.0054(7) -0.0006(6)
O2 0.029(3) 0.023(2) 0.028(3) 0.001(2) 0.011(2) -0.0039(18)
O1W 0.028(3) 0.040(3) 0.019(2) 0.004(2) 0.009(2) 0.0007(19)
O1 0.031(3) 0.027(2) 0.021(3) 0.000(2) 0.013(2) 0.0008(19)
O3 0.024(3) 0.069(4) 0.011(2) 0.000(2) 0.005(2) -0.003(2)
O4 0.013(2) 0.025(2) 0.017(2) 0.0027(18) 0.0033(18) 0.0025(16)
C1 0.024(4) 0.020(3) 0.018(3) 0.000(3) 0.003(3) 0.004(3)
C2 0.022(4) 0.033(3) 0.021(4) 0.000(3) 0.004(3) -0.001(3)
C3 0.018(4) 0.032(4) 0.033(4) -0.001(3) 0.010(3) 0.002(3)
C4 0.028(4) 0.038(4) 0.033(4) 0.010(3) 0.015(3) 0.002(3)
C5 0.023(4) 0.049(4) 0.013(3) 0.002(3) 0.008(3) -0.003(3)
C6 0.023(4) 0.021(3) 0.015(3) -0.002(3) 0.006(3) 0.006(3)
C7 0.027(5) 0.064(5) 0.042(5) 0.001(4) 0.009(4) -0.001(4)

loop_
_atom_type_symbol
_atom_type_description
_atom_type_scat_dispersion_real
_atom_type_scat_dispersion_imag
_atom_type_scat_source
C C 0.0033 0.0016 'International Tables Vol C Tables 4.2.6.8 and 6.1.1.4'
H H 0.0000 0.0000 'International Tables Vol C Tables 4.2.6.8 and 6.1.1.4'
O O 0.0106 0.0060 'International Tables Vol C Tables 4.2.6.8 and 6.1.1.4'
S S 0.1246 0.1234 'International Tables Vol C Tables 4.2.6.8 and 6.1.1.4'
Pb Pb -3.3944 10.1111 'International Tables Vol C Tables 4.2.6.8 and 6.1.1.4'

loop_
_geom_angle_atom_site_label_1
_geom_angle_atom_site_label_2
_geom_angle_atom_site_label_3
_geom_angle
_geom_angle_site_symmetry_1
_geom_angle_site_symmetry_3
O4 Pb1 O4 78.22(15) . 3_676
O4 Pb1 O2 84.17(14) . 3_676
O4 Pb1 O2 73.37(13) 3_676 3_676
O4 Pb1 O1W 109.91(13) . .
O4 Pb1 O1W 144.68(14) 3_676 .
O2 Pb1 O1W 140.17(13) 3_676 .
O4 Pb1 O1 73.75(13) . .
O4 Pb1 O1 79.73(13) 3_676 .
O2 Pb1 O1 148.14(13) 3_676 .
O1W Pb1 O1 70.48(12) . .
O3 S1 O1 112.5(3) . .
O3 S1 O2 112.0(3) . .
O1 S1 O2 110.6(3) . .
O3 S1 C1 107.2(3) . .
O1 S1 C1 106.4(3) . .
O2 S1 C1 107.9(3) . .
S1 O2 Pb1 127.8(2) . 3_676
Pb1 O1W H1W1 101.0 . .
Pb1 O1W H1W2 119.2 . .
H1W1 O1W H1W2 108.8 . .
S1 O1 Pb1 122.1(2) . .
C6 O4 Pb1 117.4(3) . .
C6 O4 Pb1 123.4(3) . 3_676
Pb1 O4 Pb1 101.78(15) . 3_676
C2 C1 C6 121.0(6) . .
C2 C1 S1 119.5(5) . .
C6 C1 S1 119.4(5) . .
C3 C2 C1 122.8(7) . .
C3 C2 H2 118.6 . .
C1 C2 H2 118.6 . .
C2 C3 C4 116.2(6) . .
C2 C3 C7 122.5(7) . .
C4 C3 C7 121.2(6) . .
C5 C4 C3 122.4(6) . .
C5 C4 H4 118.8 . .
C3 C4 H4 118.8 . .
C4 C5 C6 122.4(6) . .
C4 C5 H5 118.8 . .
C6 C5 H5 118.8 . .
O4 C6 C1 122.9(6) . .
O4 C6 C5 121.9(6) . .
C1 C6 C5 115.2(6) . .
C3 C7 H7A 109.5 . .
C3 C7 H7B 109.5 . .
H7A C7 H7B 109.5 . .
C3 C7 H7C 109.5 . .
H7A C7 H7C 109.5 . .
H7B C7 H7C 109.5 . .

loop_
_geom_bond_atom_site_label_1
_geom_bond_atom_site_label_2
_geom_bond_distance
_geom_bond_site_symmetry_2
Pb1 O4 2.422(4) .
Pb1 O4 2.540(4) 3_676
Pb1 O2 2.553(4) 3_676
Pb1 O1W 2.716(4) .
Pb1 O1 2.719(4) .
S1 O3 1.439(5) .
S1 O1 1.466(4) .
S1 O2 1.473(4) .
S1 C1 1.755(7) .
O2 Pb1 2.553(4) 3_676
O1W H1W1 0.8499 .
O1W H1W2 0.8500 .
O4 C6 1.360(7) .
O4 Pb1 2.540(4) 3_676
C1 C2 1.397(8) .
C1 C6 1.400(9) .
C2 C3 1.362(8) .
C2 H2 0.9300 .
C3 C4 1.388(9) .
C3 C7 1.506(9) .
C4 C5 1.358(9) .
C4 H4 0.9300 .
C5 C6 1.408(8) .
C5 H5 0.9300 .
C7 H7A 0.9600 .
C7 H7B 0.9600 .
C7 H7C 0.9600 .

loop_
_geom_hbond_atom_site_label_D
_geom_hbond_atom_site_label_H
_geom_hbond_atom_site_label_A
_geom_hbond_distance_DH
_geom_hbond_distance_HA
_geom_hbond_distance_DA
_geom_hbond_angle_DHA
_geom_hbond_site_symmetry_A
O1W H1W1 O3 0.85 1.86 2.671(6) 160.3 4_576
O1W H1W2 O4 0.85 2.04 2.859(6) 161.0 4_575

loop_
_geom_torsion_atom_site_label_1
_geom_torsion_atom_site_label_2
_geom_torsion_atom_site_label_3
_geom_torsion_atom_site_label_4
_geom_torsion
_geom_torsion_site_symmetry_1
_geom_torsion_site_symmetry_2
_geom_torsion_site_symmetry_3
_geom_torsion_site_symmetry_4
O3 S1 O2 Pb1 170.4(3) . . . 3_676
O1 S1 O2 Pb1 -63.3(4) . . . 3_676
C1 S1 O2 Pb1 52.7(4) . . . 3_676
O3 S1 O1 Pb1 -167.8(3) . . . .
O2 S1 O1 Pb1 66.1(3) . . . .
C1 S1 O1 Pb1 -50.8(3) . . . .
O4 Pb1 O1 S1 6.1(2) . . . .
O4 Pb1 O1 S1 -74.5(3) 3_676 . . .
O2 Pb1 O1 S1 -41.9(4) 3_676 . . .
O1W Pb1 O1 S1 124.8(3) . . . .
O4 Pb1 O4 C6 137.9(5) 3_676 . . .
O2 Pb1 O4 C6 -147.9(4) 3_676 . . .
O1W Pb1 O4 C6 -6.3(4) . . . .
O1 Pb1 O4 C6 55.3(4) . . . .
O4 Pb1 O4 Pb1 0.0 3_676 . . 3_676
O2 Pb1 O4 Pb1 74.18(14) 3_676 . . 3_676
O1W Pb1 O4 Pb1 -144.19(14) . . . 3_676
O1 Pb1 O4 Pb1 -82.59(15) . . . 3_676
O3 S1 C1 C2 4.1(6) . . . .
O1 S1 C1 C2 -116.4(5) . . . .
O2 S1 C1 C2 124.9(5) . . . .
O3 S1 C1 C6 -179.2(5) . . . .
O1 S1 C1 C6 60.2(5) . . . .
O2 S1 C1 C6 -58.4(5) . . . .
C6 C1 C2 C3 0.1(10) . . . .
S1 C1 C2 C3 176.7(5) . . . .
C1 C2 C3 C4 -1.1(10) . . . .
C1 C2 C3 C7 179.5(6) . . . .
C2 C3 C4 C5 1.2(10) . . . .
C7 C3 C4 C5 -179.3(6) . . . .
C3 C4 C5 C6 -0.4(11) . . . .
Pb1 O4 C6 C1 -71.0(6) . . . .
Pb1 O4 C6 C1 57.2(7) 3_676 . . .
Pb1 O4 C6 C5 108.0(6) . . . .
Pb1 O4 C6 C5 -123.9(5) 3_676 . . .
C2 C1 C6 O4 179.8(5) . . . .
S1 C1 C6 O4 3.2(8) . . . .
C2 C1 C6 C5 0.8(9) . . . .
S1 C1 C6 C5 -175.9(4) . . . .
C4 C5 C6 O4 -179.6(6) . . . .
C4 C5 C6 C1 -0.6(9) . . . .
